data_7124005
loop_
_publ_author_name
'Wang, Yu-Mei'
'Yao, Huan'
'Quan, Mao'
'Chai, Hongxin'
'Yang, Liu-Pan'
'Pan, Ying-Ming'
'Jiang, Wei'

_publ_section_title
;
 Unexpected Solvent Effect on the Binding of Positively-Charged
 Macrocycles to Neutral Aromatic Hydrocarbons
;
_journal_name_full 'Chemical Communications'
_journal_paper_doi 10.1039/C9CC06154A
_journal_year 2019
_chemical_formula_sum 'C136 H98 B2 F48 N4 O8'
_chemical_formula_weight 2849.800
_space_group_IT_number 2
_space_group_name_Hall '-P 1'
_space_group_name_H-M_alt 'P -1'
_symmetry_Int_Tables_number 2
_symmetry_space_group_name_Hall '-P 1'
_symmetry_space_group_name_H-M 'P -1'
_audit_creation_date 2018-10-31
_audit_creation_method Olex2
_audit_update_record
;
2019-08-06 deposited with the CCDC.    2019-08-15 downloaded from the CCDC.
;
_cell_angle_alpha 75.305(1)
_cell_angle_beta 85.445(1)
_cell_angle_gamma 68.590(2)
_cell_formula_units_Z 1
_cell_length_a 13.9780(5)
_cell_length_b 15.6198(6)
_cell_length_c 16.4650(6)
_cell_volume 3237.0(2)
_refine_ls_R_factor_all 0.041
_cod_data_source_file c9cc06154a2.cif
_cod_data_source_block p-1
_cod_original_sg_symbol_Hall -P_1
_cod_database_code 7124005

loop_
_symmetry_equiv_pos_site_id
_symmetry_equiv_pos_as_xyz
1 x,y,z
2 -x,-y,-z

loop_
_atom_site_aniso_label
_atom_site_aniso_U_11
_atom_site_aniso_U_22
_atom_site_aniso_U_33
_atom_site_aniso_U_12
_atom_site_aniso_U_13
_atom_site_aniso_U_23
F20 0.0288(6) 0.0342(6) 0.0202(5) -0.0081(5) -0.0013(4) -0.0042(4)
F19 0.0321(6) 0.0189(6) 0.0328(6) -0.0033(5) -0.0002(5) -0.0021(4)
F1 0.0277(6) 0.0288(6) 0.0405(6) -0.0171(5) 0.0085(5) -0.0094(5)
F22 0.0312(6) 0.0434(7) 0.0215(5) -0.0185(5) 0.0000(5) 0.0025(5)
F21 0.0240(6) 0.0356(6) 0.0375(6) -0.0143(5) -0.0097(5) 0.0023(5)
F3 0.0272(6) 0.0268(6) 0.0559(8) -0.0092(5) 0.0182(5) -0.0099(5)
F14 0.0225(6) 0.0427(7) 0.0547(8) -0.0166(5) 0.0065(5) -0.0089(6)
F13 0.0275(6) 0.0376(7) 0.0469(7) -0.0104(5) -0.0115(5) 0.0047(6)
F5 0.0264(6) 0.0339(7) 0.0490(7) 0.0006(5) -0.0055(5) -0.0109(5)
F16 0.0496(7) 0.0393(7) 0.0398(7) -0.0283(6) -0.0032(6) -0.0120(5)
F18 0.0507(8) 0.0677(9) 0.0283(6) -0.0295(7) 0.0091(5) -0.0291(6)
F23 0.0657(9) 0.0474(8) 0.0430(7) -0.0442(7) 0.0067(6) -0.0046(6)
F24 0.0231(6) 0.0656(9) 0.0346(7) -0.0098(6) 0.0096(5) 0.0047(6)
F17 0.0496(8) 0.0379(7) 0.0422(7) 0.0012(6) -0.0274(6) -0.0147(6)
F2 0.0445(7) 0.0646(8) 0.0246(6) -0.0335(7) 0.0134(5) -0.0107(6)
F11 0.0692(9) 0.0576(8) 0.0302(7) -0.0282(7) 0.0123(6) -0.0246(6)
F6 0.0276(6) 0.0609(9) 0.0748(10) -0.0094(6) 0.0079(6) -0.0517(8)
F15 0.0274(7) 0.072(1) 0.072(1) 0.0083(6) -0.0038(6) -0.0526(8)
O2 0.0398(8) 0.0202(7) 0.0287(7) -0.0117(6) -0.0037(6) 0.0041(5)
F10 0.0594(9) 0.0904(11) 0.0671(9) -0.0476(9) 0.0108(7) -0.0509(9)
F9 0.0495(9) 0.0396(8) 0.0437(9) -0.0013(7) -0.0240(7) -0.0012(7)
F12 0.1056(13) 0.0355(8) 0.0448(8) -0.0073(8) -0.0222(8) -0.0212(6)
O1 0.0301(8) 0.0246(8) 0.0477(9) -0.0125(6) 0.0000(6) 0.0001(6)
F8 0.0417(9) 0.0288(7) 0.0832(12) -0.0165(7) -0.0074(8) 0.0118(7)
O3 0.0315(8) 0.0304(8) 0.0478(9) -0.0139(7) 0.0124(7) -0.0112(6)
F7 0.0731(11) 0.0311(8) 0.0336(8) 0.0133(7) 0.0163(7) -0.0007(6)
F4 0.043(3) 0.015(3) 0.072(5) -0.0036(17) 0.025(3) 0.003(2)
N2 0.0227(8) 0.0244(8) 0.0212(8) -0.0061(7) 0.0040(6) -0.0019(6)
O4 0.0918(13) 0.0175(7) 0.0212(7) -0.0157(8) 0.0072(7) -0.0022(6)
N1 0.0217(8) 0.0270(8) 0.0231(8) -0.0069(7) 0.0038(6) -0.0009(7)
C37 0.0155(8) 0.0227(9) 0.0192(9) -0.0105(7) 0.0035(7) -0.0060(7)
C60 0.0209(9) 0.0162(9) 0.0197(9) -0.0080(7) 0.0025(7) -0.0086(7)
C68 0.0194(9) 0.0239(10) 0.0196(9) -0.0108(8) 0.0041(7) -0.0070(7)
C62 0.0223(9) 0.0199(9) 0.0210(9) -0.0100(8) 0.0033(7) -0.0069(7)
C46 0.0225(9) 0.0243(10) 0.0178(9) -0.0111(8) 0.0028(7) -0.0051(7)
C56 0.0268(10) 0.0180(9) 0.0149(8) -0.0099(8) 0.0004(7) -0.0017(7)
C64 0.0214(9) 0.0162(9) 0.0217(9) -0.0073(7) 0.0009(7) -0.0066(7)
C57 0.0203(9) 0.0170(9) 0.0173(8) -0.0075(7) -0.0002(7) -0.0008(7)
C44 0.0197(9) 0.0202(9) 0.0150(8) -0.0082(8) -0.0011(7) -0.0046(7)
C65 0.0212(9) 0.0170(9) 0.0199(9) -0.0078(7) 0.0040(7) -0.0061(7)
C52 0.0203(9) 0.0171(9) 0.0164(8) -0.0101(7) 0.0029(7) -0.0022(7)
C67 0.0196(9) 0.022(1) 0.0274(10) -0.0078(8) 0.0011(8) -0.0055(8)
C61 0.0216(9) 0.0188(9) 0.0181(9) -0.0082(7) 0.0005(7) -0.0062(7)
C41 0.0205(9) 0.0272(10) 0.0219(9) -0.0104(8) 0.0024(7) -0.0031(8)
C54 0.0213(9) 0.0210(9) 0.0212(9) -0.0086(8) 0.0036(7) -0.0042(7)
C53 0.0226(9) 0.0206(9) 0.0181(9) -0.0103(8) 0.0003(7) -0.0038(7)
C48 0.0251(10) 0.021(1) 0.0240(9) -0.0087(8) 0.0041(8) -0.0068(7)
C24 0.0245(10) 0.0226(10) 0.027(1) -0.0092(8) -0.0047(8) 0.0030(8)
C32 0.0297(10) 0.0193(10) 0.0210(9) -0.0064(8) 0.0042(8) -0.0053(7)
C49 0.0206(9) 0.0237(10) 0.0189(9) -0.0102(8) 0.0043(7) -0.0070(7)
C50 0.027(1) 0.0242(10) 0.0266(10) -0.0119(9) 0.0054(8) -0.0057(8)
C16 0.028(1) 0.024(1) 0.0205(9) -0.0115(8) 0.0056(8) -0.0055(8)
C55 0.0274(10) 0.0171(9) 0.0201(9) -0.0076(8) 0.0049(7) -0.0054(7)
C25 0.0335(11) 0.0183(10) 0.0346(11) -0.0086(8) -0.0040(9) -0.0045(8)
C22 0.0237(10) 0.0252(10) 0.0219(9) -0.0112(8) -0.0037(7) -0.0010(8)
C38 0.0202(9) 0.023(1) 0.0236(9) -0.0094(8) 0.0030(7) -0.0073(7)
C27 0.0219(9) 0.0202(9) 0.0244(10) -0.0062(8) 0.0003(7) -0.0043(7)
C45 0.0209(9) 0.0205(9) 0.0173(9) -0.0073(8) 0.0013(7) -0.0060(7)
C3 0.0239(10) 0.0296(10) 0.0175(9) -0.0122(8) -0.0037(7) -0.0019(7)
C63 0.0172(9) 0.0204(9) 0.0258(9) -0.0074(7) 0.0028(7) -0.0099(7)
C66 0.0225(10) 0.0330(11) 0.027(1) -0.0136(9) 0.0020(8) -0.0040(8)
C2 0.0243(10) 0.0294(10) 0.0178(9) -0.0121(8) -0.0043(7) 0.0001(7)
C47 0.0288(10) 0.0199(10) 0.0244(9) -0.0112(8) 0.0046(8) -0.0039(7)
C39 0.0261(10) 0.0304(11) 0.0219(9) -0.0127(9) 0.0015(8) -0.0095(8)
C28 0.0299(10) 0.0204(10) 0.0238(10) -0.0084(8) 0.0010(8) -0.0032(8)
C23 0.0212(9) 0.0225(10) 0.0245(10) -0.0082(8) -0.0021(7) -0.0017(8)
C59 0.0302(11) 0.0234(10) 0.0235(10) -0.0076(9) -0.0010(8) -0.0076(8)
C10 0.0253(10) 0.0326(11) 0.0227(9) -0.0127(9) 0.0017(8) -0.0040(8)
C19 0.0229(10) 0.0219(9) 0.0232(9) -0.0071(8) 0.0036(7) -0.0060(7)
C26 0.0289(10) 0.0206(10) 0.0265(10) -0.0077(8) -0.0019(8) -0.0062(8)
C1 0.0305(11) 0.0272(11) 0.0291(10) -0.0127(9) -0.0023(8) 0.0005(8)
C40 0.0265(10) 0.0350(11) 0.0179(9) -0.0130(9) -0.0007(7) -0.0052(8)
C4 0.0233(10) 0.0334(11) 0.0208(9) -0.0136(9) -0.0006(7) -0.0009(8)
C20 0.0287(11) 0.027(1) 0.0284(10) -0.0096(9) -0.0041(8) 0.0044(8)
C7 0.022(1) 0.0335(11) 0.0271(10) -0.0136(9) 0.0011(8) -0.0078(8)
C15 0.0256(10) 0.0358(11) 0.0233(10) -0.0125(9) 0.0027(8) -0.0046(8)
C58 0.0257(10) 0.0279(10) 0.0308(11) -0.0072(9) 0.0040(8) -0.0128(8)
C21 0.0266(10) 0.0304(11) 0.0253(10) -0.0098(9) -0.0049(8) 0.0024(8)
C9 0.0277(10) 0.0312(11) 0.0286(10) -0.0113(9) 0.0018(8) -0.0084(8)
C11 0.0290(11) 0.0338(11) 0.0353(11) -0.0161(9) 0.0002(9) -0.0057(9)
C42 0.0289(11) 0.0300(11) 0.023(1) -0.0078(9) -0.0009(8) -0.0015(8)
C43 0.0422(12) 0.0361(12) 0.0260(11) -0.0154(10) -0.0025(9) -0.0110(9)
C34 0.0338(11) 0.0206(10) 0.0356(11) -0.0080(9) 0.0018(9) -0.0029(8)
C51 0.0315(11) 0.0201(10) 0.0456(13) -0.0112(9) 0.0135(9) -0.0084(9)
C31 0.0618(15) 0.0216(10) 0.0215(10) -0.0128(10) 0.0070(9) -0.0023(8)
C8 0.0288(11) 0.0329(11) 0.0353(11) -0.0179(9) 0.0041(9) -0.0095(9)
C35 0.0286(11) 0.0295(11) 0.0423(12) -0.0060(9) 0.0009(9) -0.0046(9)
C5 0.0246(10) 0.0338(12) 0.0372(11) -0.0138(9) 0.0026(9) 0.0002(9)
C6 0.0319(11) 0.0336(12) 0.0433(12) -0.020(1) 0.0020(9) 0.0009(9)
C12 0.0309(11) 0.0349(12) 0.0408(12) -0.0142(9) 0.0010(9) -0.0079(9)
C33 0.0649(15) 0.0189(10) 0.0309(11) -0.014(1) 0.0056(10) -0.0072(8)
C18 0.0333(12) 0.0623(16) 0.0303(12) -0.0222(11) 0.0008(9) 0.0114(11)
C13 0.0317(12) 0.0400(13) 0.0464(13) -0.0174(10) -0.0088(10) -0.0019(10)
C36 0.0410(13) 0.0405(13) 0.0337(12) -0.0039(10) -0.0031(10) -0.0013(10)
C17 0.0300(12) 0.0614(15) 0.0321(12) -0.0211(11) 0.0024(9) 0.0106(11)
C29 0.0933(19) 0.0263(11) 0.0208(10) -0.0242(12) 0.0064(11) -0.0071(9)
B1 0.019(1) 0.0186(10) 0.0196(10) -0.0079(8) 0.0018(8) -0.0043(8)
C14 0.0430(13) 0.0357(13) 0.0595(15) -0.0153(11) -0.0176(11) -0.0039(11)
C30 0.120(2) 0.0219(11) 0.0261(12) -0.0261(14) 0.0102(13) -0.0089(9)
F1AA 0.0731(11) 0.0311(8) 0.0336(8) 0.0133(7) 0.0163(7) -0.0007(6)
F0AA 0.0495(9) 0.0396(8) 0.0437(9) -0.0013(7) -0.0240(7) -0.0012(7)
F2AA 0.0417(9) 0.0288(7) 0.0832(12) -0.0165(7) -0.0074(8) 0.0118(7)
F4A 0.066(8) 0.020(2) 0.106(13) -0.017(4) 0.053(9) -0.018(5)

loop_
_atom_site_label
_atom_site_type_symbol
_atom_site_fract_x
_atom_site_fract_y
_atom_site_fract_z
_atom_site_occupancy
_atom_site_symmetry_multiplicity
_atom_site_Wyckoff_symbol
_atom_site_calc_flag
_atom_site_thermal_displace_type
_atom_site_U_iso_or_equiv
F20 F 0.3312(1) 0.2993(1) 0.4796(1) 1.000 2 i d Uani 0.0290(2)
F19 F 0.2506(1) 0.3908(1) 0.5597(1) 1.000 2 i d Uani 0.0304(3)
F1 F 0.8897(1) 0.4218(1) 0.5311(1) 1.000 2 i d Uani 0.0306(3)
F22 F 0.3989(1) 0.0574(1) 0.9089(1) 1.000 2 i d Uani 0.0325(3)
F21 F 0.2014(1) 0.2784(1) 0.5496(1) 1.000 2 i d Uani 0.0329(3)
F3 F 0.9378(1) 0.2736(1) 0.5354(1) 1.000 2 i d Uani 0.0378(3)
F14 F 1.0338(1) -0.0188(1) 0.5994(1) 1.000 2 i d Uani 0.0394(3)
F13 F 1.0059(1) -0.1340(1) 0.6857(1) 1.000 2 i d Uani 0.0399(3)
F5 F 0.4199(1) 0.5171(1) 0.6106(1) 1.000 2 i d Uani 0.0392(3)
F16 F 0.6347(1) -0.1030(1) 0.4946(1) 1.000 2 i d Uani 0.0386(3)
F18 F 0.7212(1) -0.0506(1) 0.3944(1) 1.000 2 i d Uani 0.0437(3)
F23 F 0.3415(1) -0.0019(1) 0.8283(1) 1.000 2 i d Uani 0.0467(3)
F24 F 0.2463(1) 0.1283(1) 0.8579(1) 1.000 2 i d Uani 0.0466(3)
F17 F 0.5771(1) 0.0428(1) 0.4292(1) 1.000 2 i d Uani 0.0455(3)
F2 F 0.8419(1) 0.3773(1) 0.4335(1) 1.000 2 i d Uani 0.0413(3)
F11 F 0.6827(1) 0.1868(1) 1.0434(1) 1.000 2 i d Uani 0.0487(3)
F6 F 0.5084(1) 0.5296(1) 0.7024(1) 1.000 2 i d Uani 0.0499(4)
F15 F 1.0315(1) -0.1363(1) 0.5560(1) 1.000 2 i d Uani 0.0576(4)
O2 O 0.4241(1) 0.1086(1) 0.1973(1) 1.000 2 i d Uani 0.0310(3)
F10 F 0.8089(1) 0.2177(1) 0.9798(1) 1.000 2 i d Uani 0.0607(4)
F9 F 0.9066(1) -0.1382(1) 0.9994(1) 0.927(2) 2 i d Uani 0.0488(4)
F12 F 0.6553(1) 0.2991(1) 0.9329(1) 1.000 2 i d Uani 0.0636(4)
O1 O 0.2887(1) 0.1616(1) 0.2830(1) 1.000 2 i d Uani 0.0350(3)
F8 F 0.7855(1) -0.1688(1) 0.9586(1) 0.927(2) 2 i d Uani 0.0546(5)
O3 O 0.0281(1) 0.6951(1) 0.2741(1) 1.000 2 i d Uani 0.0361(3)
F7 F 0.9077(1) -0.1572(1) 0.8756(1) 0.927(2) 2 i d Uani 0.0574(5)
F4 F 0.5119(9) 0.5946(12) 0.5619(14) 0.55(8) 2 i d Uani 0.049(3)
N2 N -0.2715(1) 0.6090(1) 0.1901(1) 1.000 2 i d Uani 0.0244(3)
O4 O 0.3521(1) 0.5636(1) -0.1548(1) 1.000 2 i d Uani 0.0454(4)
N1 N -0.1326(1) 0.5854(1) 0.2562(1) 1.000 2 i d Uani 0.0256(3)
C37 C 0.6988(1) 0.1141(1) 0.7819(1) 1.000 2 i d Uani 0.0181(4)
C60 C 0.5272(1) 0.1688(1) 0.6905(1) 1.000 2 i d Uani 0.0179(4)
C68 C 0.7465(1) 0.0174(1) 0.8188(1) 1.000 2 i d Uani 0.0200(4)
H68 H 0.7507 -0.0273 0.7876 1.000 2 i calc Uiso 0.02400
C62 C 0.3819(1) 0.1338(1) 0.7642(1) 1.000 2 i d Uani 0.0201(4)
C46 C 0.7635(1) 0.3510(1) 0.5654(1) 1.000 2 i d Uani 0.0209(4)
C56 C 0.7182(1) -0.0062(1) 0.5217(1) 1.000 2 i d Uani 0.0197(4)
C64 C 0.3554(1) 0.2352(1) 0.6265(1) 1.000 2 i d Uani 0.0192(4)
C57 C 0.6629(1) 0.0573(1) 0.5691(1) 1.000 2 i d Uani 0.0186(4)
H57 H 0.5906 0.0871 0.5607 1.000 2 i calc Uiso 0.02200
C44 C 0.6635(1) 0.2569(1) 0.6428(1) 1.000 2 i d Uani 0.0179(4)
C65 C 0.4585(1) 0.2245(1) 0.6234(1) 1.000 2 i d Uani 0.0190(4)
H65 H 0.4835 0.2562 0.5742 1.000 2 i calc Uiso 0.02300
C52 C 0.7106(1) 0.0789(1) 0.6289(1) 1.000 2 i d Uani 0.0175(4)
C67 C 0.2857(1) 0.2988(1) 0.5541(1) 1.000 2 i d Uani 0.0230(4)
C61 C 0.4854(1) 0.1234(1) 0.7607(1) 1.000 2 i d Uani 0.0189(4)
H61 H 0.5290 0.0842 0.8075 1.000 2 i calc Uiso 0.02300
C41 C 0.7883(1) -0.0156(1) 0.9000(1) 1.000 2 i d Uani 0.0233(4)
C54 C 0.8724(1) -0.0316(1) 0.5902(1) 1.000 2 i d Uani 0.0212(4)
C53 C 0.8172(1) 0.0328(1) 0.6368(1) 1.000 2 i d Uani 0.0199(4)
H53 H 0.8533 0.0461 0.6756 1.000 2 i calc Uiso 0.02400
C48 C 0.5983(1) 0.4304(1) 0.6140(1) 1.000 2 i d Uani 0.0232(4)
C24 C 0.4187(1) 0.1851(1) 0.1312(1) 1.000 2 i d Uani 0.0259(4)
C32 C 0.3832(2) 0.4043(1) -0.0886(1) 1.000 2 i d Uani 0.0241(4)
C49 C 0.5880(1) 0.3430(1) 0.6491(1) 1.000 2 i d Uani 0.0203(4)
H49 H 0.5271 0.3421 0.6786 1.000 2 i calc Uiso 0.02400
C50 C 0.8582(2) 0.3548(1) 0.5177(1) 1.000 2 i d Uani 0.0255(4)
C16 C -0.2209(1) 0.5709(1) 0.2629(1) 1.000 2 i d Uani 0.0238(4)
H16 H -0.2443 0.5381 0.3124 1.000 2 i calc Uiso 0.02900
C55 C 0.8234(1) -0.0523(1) 0.5319(1) 1.000 2 i d Uani 0.0217(4)
H55 H 0.8608 -0.0966 0.5002 1.000 2 i calc Uiso 0.02600
C25 C 0.4319(2) 0.1642(1) 0.0521(1) 1.000 2 i d Uani 0.0291(4)
H25 H 0.4475 0.1008 0.0484 1.000 2 i calc Uiso 0.03500
C22 C 0.3894(1) 0.2921(1) 0.2288(1) 1.000 2 i d Uani 0.0236(4)
H22 H 0.4210 0.3392 0.2321 1.000 2 i calc Uiso 0.02800
C38 C 0.6910(1) 0.1753(1) 0.8330(1) 1.000 2 i d Uani 0.0216(4)
H38 H 0.6586 0.2416 0.8108 1.000 2 i calc Uiso 0.02600
C27 C 0.4010(1) 0.3287(1) -0.0151(1) 1.000 2 i d Uani 0.0227(4)
C45 C 0.7517(1) 0.2642(1) 0.5992(1) 1.000 2 i d Uani 0.0194(4)
H45 H 0.8053 0.2079 0.5926 1.000 2 i calc Uiso 0.02300
C3 C 0.2171(1) 0.4189(1) 0.2621(1) 1.000 2 i d Uani 0.0234(4)
C63 C 0.3153(1) 0.1902(1) 0.6973(1) 1.000 2 i d Uani 0.0202(4)
H63 H 0.2447 0.1978 0.6997 1.000 2 i calc Uiso 0.02400
C66 C 0.3423(1) 0.0802(1) 0.8394(1) 1.000 2 i d Uani 0.0272(4)
C2 C 0.2777(1) 0.3251(1) 0.2558(1) 1.000 2 i d Uani 0.0240(4)
C47 C 0.6865(1) 0.4351(1) 0.5723(1) 1.000 2 i d Uani 0.0242(4)
H47 H 0.6943 0.4944 0.5489 1.000 2 i calc Uiso 0.02900
C39 C 0.7287(1) 0.1430(1) 0.9149(1) 1.000 2 i d Uani 0.0249(4)
C28 C 0.3950(2) 0.3475(1) 0.0658(1) 1.000 2 i d Uani 0.0253(4)
C23 C 0.4016(1) 0.2745(1) 0.1404(1) 1.000 2 i d Uani 0.0233(4)
C59 C 0.6632(2) -0.0284(1) 0.4600(1) 1.000 2 i d Uani 0.0258(4)
C10 C 0.0518(2) 0.5350(1) 0.2927(1) 1.000 2 i d Uani 0.0268(4)
C19 C -0.3758(1) 0.6109(1) 0.1741(1) 1.000 2 i d Uani 0.0230(4)
H19A H -0.4277 0.6728 0.1783 1.000 2 i calc Uiso 0.02800
H19B H -0.3909 0.5608 0.2174 1.000 2 i calc Uiso 0.02800
C26 C 0.4227(1) 0.2336(1) -0.0190(1) 1.000 2 i d Uani 0.0254(4)
H26 H 0.4309 0.2184 -0.0721 1.000 2 i calc Uiso 0.03000
C1 C 0.2354(2) 0.2559(1) 0.2806(1) 1.000 2 i d Uani 0.0295(4)
C40 C 0.7795(1) 0.0468(1) 0.9492(1) 1.000 2 i d Uani 0.0261(4)
H40 H 0.8074 0.0246 1.0046 1.000 2 i calc Uiso 0.03100
C4 C 0.1122(1) 0.4410(1) 0.2880(1) 1.000 2 i d Uani 0.0259(4)
C20 C 0.3977(2) 0.1286(1) 0.2769(1) 1.000 2 i d Uani 0.0300(4)
H20 H 0.4267 0.0682 0.3209 1.000 2 i calc Uiso 0.03600
C7 C 0.2560(2) 0.4936(1) 0.2454(1) 1.000 2 i d Uani 0.0264(4)
H7 H 0.3266 0.4801 0.2321 1.000 2 i calc Uiso 0.03200
C15 C -0.0564(2) 0.5598(2) 0.3245(1) 1.000 2 i d Uani 0.0284(4)
H15A H -0.0619 0.5050 0.3681 1.000 2 i calc Uiso 0.03400
H15B H -0.0725 0.6137 0.3508 1.000 2 i calc Uiso 0.03400
C58 C 0.9852(2) -0.0799(1) 0.6070(1) 1.000 2 i d Uani 0.0279(4)
C21 C 0.4432(2) 0.1977(1) 0.2908(1) 1.000 2 i d Uani 0.0290(4)
H21A H 0.5180 0.1750 0.2806 1.000 2 i calc Uiso 0.03500
H21B H 0.4318 0.2049 0.3492 1.000 2 i calc Uiso 0.03500
C9 C 0.0926(2) 0.6058(1) 0.2700(1) 1.000 2 i d Uani 0.0288(4)
C11 C 0.0575(2) 0.7745(1) 0.2320(1) 1.000 2 i d Uani 0.0318(5)
H11A H 0.0736 0.7730 0.1726 1.000 2 i calc Uiso 0.03800
H11B H 0.1192 0.7720 0.2596 1.000 2 i calc Uiso 0.03800
C42 C 0.8461(2) -0.1194(1) 0.9326(1) 1.000 2 i d Uani 0.0290(4)
C43 C 0.7193(2) 0.2109(2) 0.9671(1) 1.000 2 i d Uani 0.0335(5)
C34 C 0.3354(2) 0.7182(1) -0.2364(1) 1.000 2 i d Uani 0.0313(4)
H34A H 0.4064 0.6946 -0.2572 1.000 2 i calc Uiso 0.03800
H34B H 0.3202 0.7843 -0.2330 1.000 2 i calc Uiso 0.03800
C51 C 0.5126(2) 0.5182(1) 0.6237(1) 1.000 2 i d Uani 0.0325(5)
C31 C 0.3675(2) 0.4944(1) -0.0814(1) 1.000 2 i d Uani 0.0365(5)
C8 C 0.1961(2) 0.5841(1) 0.2477(1) 1.000 2 i d Uani 0.0303(4)
H8 H 0.2246 0.6325 0.2342 1.000 2 i calc Uiso 0.03600
C35 C 0.2628(2) 0.7193(2) -0.3000(1) 1.000 2 i d Uani 0.0355(5)
H35A H 0.1912 0.7440 -0.2807 1.000 2 i calc Uiso 0.04300
H35B H 0.2777 0.6539 -0.3050 1.000 2 i calc Uiso 0.04300
C5 C 0.0724(2) 0.3665(2) 0.3082(1) 1.000 2 i d Uani 0.0328(5)
H5 H 0.0026 0.3798 0.3241 1.000 2 i calc Uiso 0.03900
C6 C 0.1326(2) 0.2767(2) 0.3053(1) 1.000 2 i d Uani 0.0359(5)
H6 H 0.1049 0.2277 0.3200 1.000 2 i calc Uiso 0.04300
C12 C -0.0313(2) 0.8633(2) 0.2370(1) 1.000 2 i d Uani 0.0351(5)
H12A H -0.0411 0.8672 0.2963 1.000 2 i calc Uiso 0.04200
H12B H -0.0946 0.8599 0.2172 1.000 2 i calc Uiso 0.04200
C33 C 0.3320(2) 0.6593(1) -0.1490(1) 1.000 2 i d Uani 0.0386(5)
H33A H 0.3846 0.6602 -0.1126 1.000 2 i calc Uiso 0.04600
H33B H 0.2636 0.6850 -0.1244 1.000 2 i calc Uiso 0.04600
C18 C -0.2134(2) 0.6522(2) 0.1354(1) 1.000 2 i d Uani 0.0449(6)
H18 H -0.2312 0.6865 0.0788 1.000 2 i calc Uiso 0.05400
C13 C -0.0157(2) 0.9522(2) 0.1850(2) 1.000 2 i d Uani 0.0391(5)
H13A H -0.0044 0.9477 0.1259 1.000 2 i calc Uiso 0.04700
H13B H 0.0469 0.9561 0.2056 1.000 2 i calc Uiso 0.04700
C36 C 0.2740(2) 0.7812(2) -0.3854(1) 1.000 2 i d Uani 0.0428(5)
H36A H 0.2283 0.7790 -0.4264 1.000 2 i calc Uiso 0.06400
H36B H 0.3453 0.7577 -0.4037 1.000 2 i calc Uiso 0.06400
H36C H 0.2557 0.8467 -0.3811 1.000 2 i calc Uiso 0.06400
C17 C -0.1274(2) 0.6372(2) 0.1762(1) 1.000 2 i d Uani 0.0442(6)
H17 H -0.0729 0.6584 0.1540 1.000 2 i calc Uiso 0.05300
C29 C 0.3809(2) 0.4407(2) 0.0680(1) 1.000 2 i d Uani 0.0460(6)
H29 H 0.3801 0.4546 0.1211 1.000 2 i calc Uiso 0.05500
B1 B 0.6496(2) 0.1544(1) 0.6857(1) 1.000 2 i d Uani 0.0189(4)
C14 C -0.1064(2) 1.0424(2) 0.1884(2) 1.000 2 i d Uani 0.0461(6)
H14A H -0.0919 1.0974 0.1542 1.000 2 i calc Uiso 0.06900
H14B H -0.1174 1.0479 0.2467 1.000 2 i calc Uiso 0.06900
H14C H -0.1683 1.0399 0.1666 1.000 2 i calc Uiso 0.06900
C30 C 0.3684(2) 0.5117(2) -0.0024(1) 1.000 2 i d Uani 0.0556(8)
H30 H 0.3602 0.5734 0.0021 1.000 2 i calc Uiso 0.06700
F1AA F 0.8249(18) -0.1776(12) 0.8844(11) 0.073(2) 2 i d Uani 0.0574(5)
F0AA F 0.9425(15) -0.1402(13) 0.9413(13) 0.073(2) 2 i d Uani 0.0488(4)
F2AA F 0.8234(16) -0.1585(13) 1.0041(15) 0.073(2) 2 i d Uani 0.0546(5)
F4A F 0.530(3) 0.5981(12) 0.589(3) 0.45(8) 2 i d Uani 0.066(6)

loop_
_atom_type_symbol
_atom_type_radius_bond
F 1.200
O 1.200
N 1.200
C 1.200
H 1.200
B 1.200

loop_
_geom_angle_atom_site_label_1
_geom_angle_atom_site_label_2
_geom_angle_atom_site_label_3
_geom_angle_site_symmetry_1
_geom_angle_site_symmetry_3
_geom_angle
_geom_angle_publ_flag
C24 O2 C20 . . 116.11(15) no
C1 O1 C20 . . 119.33(15) no
C9 O3 C11 . . 118.45(15) no
C16 N2 C19 . . 125.49(15) no
C16 N2 C18 . . 107.24(16) no
C18 N2 C19 . . 127.08(16) no
C31 O4 C33 . . 117.82(15) no
C16 N1 C15 . . 126.93(15) no
C16 N1 C17 . . 108.00(16) no
C17 N1 C15 . . 124.80(16) no
C68 C37 B1 . . 122.84(15) no
C38 C37 C68 . . 115.72(16) no
C38 C37 B1 . . 121.39(15) no
C65 C60 B1 . . 122.18(15) no
C61 C60 C65 . . 115.73(16) no
C61 C60 B1 . . 122.05(15) no
C37 C68 H68 . . 118.90 no
C41 C68 C37 . . 122.18(16) no
C41 C68 H68 . . 118.90 no
C61 C62 C66 . . 119.81(16) no
C63 C62 C61 . . 120.99(16) no
C63 C62 C66 . . 119.14(16) no
C45 C46 C50 . . 120.19(16) no
C47 C46 C50 . . 118.87(16) no
C47 C46 C45 . . 120.89(16) no
C57 C56 C59 . . 119.79(16) no
C55 C56 C57 . . 121.45(16) no
C55 C56 C59 . . 118.72(16) no
C65 C64 C67 . . 119.55(15) no
C65 C64 C63 . . 120.83(16) no
C63 C64 C67 . . 119.58(16) no
C56 C57 H57 . . 119.00 no
C56 C57 C52 . . 121.93(16) no
C52 C57 H57 . . 119.00 no
C49 C44 C45 . . 115.14(15) no
C49 C44 B1 . . 121.80(15) no
C45 C44 B1 . . 123.05(15) no
C60 C65 H65 . . 118.80 no
C64 C65 C60 . . 122.41(16) no
C64 C65 H65 . . 118.80 no
C57 C52 B1 . . 124.14(15) no
C53 C52 C57 . . 115.38(16) no
C53 C52 B1 . . 120.46(15) no
F20 C67 F19 . . 105.11(14) no
F20 C67 F21 . . 107.17(14) no
F20 C67 C64 . . 113.64(15) no
F19 C67 C64 . . 111.19(14) no
F21 C67 F19 . . 105.52(14) no
F21 C67 C64 . . 113.54(14) no
C60 C61 H61 . . 118.90 no
C62 C61 C60 . . 122.11(16) no
C62 C61 H61 . . 118.90 no
C68 C41 C42 . . 119.12(17) no
C40 C41 C68 . . 120.72(17) no
C40 C41 C42 . . 120.13(17) no
C53 C54 C58 . . 117.95(16) no
C55 C54 C53 . . 120.77(17) no
C55 C54 C58 . . 121.24(16) no
C52 C53 H53 . . 118.60 no
C54 C53 C52 . . 122.77(16) no
C54 C53 H53 . . 118.60 no
C49 C48 C51 . . 118.51(16) no
C47 C48 C49 . . 120.64(17) no
C47 C48 C51 . . 120.84(16) no
O2 C24 C25 . . 114.04(16) no
C23 C24 O2 . . 123.94(17) no
C23 C24 C25 . . 122.02(17) no
C27 C32 C19 . 2_565 121.35(16) no
C31 C32 C27 . . 119.78(17) no
C31 C32 C19 . 2_565 118.80(16) no
C44 C49 H49 . . 118.60 no
C48 C49 C44 . . 122.84(16) no
C48 C49 H49 . . 118.60 no
F1 C50 F2 . . 104.90(14) no
F1 C50 C46 . . 112.86(15) no
F3 C50 F1 . . 106.82(15) no
F3 C50 F2 . . 106.36(15) no
F3 C50 C46 . . 113.65(15) no
F2 C50 C46 . . 111.63(15) no
N2 C16 N1 . . 109.75(16) no
N2 C16 H16 . . 125.10 no
N1 C16 H16 . . 125.10 no
C56 C55 C54 . . 117.67(16) no
C56 C55 H55 . . 121.20 no
C54 C55 H55 . . 121.20 no
C24 C25 H25 . . 119.70 no
C26 C25 C24 . . 120.66(18) no
C26 C25 H25 . . 119.70 no
C2 C22 H22 . . 110.10 no
C2 C22 C23 . . 112.63(14) no
C2 C22 C21 . . 105.80(15) no
C23 C22 H22 . . 110.10 no
C21 C22 H22 . . 110.10 no
C21 C22 C23 . . 107.89(16) no
C37 C38 H38 . . 118.70 no
C39 C38 C37 . . 122.54(17) no
C39 C38 H38 . . 118.70 no
C28 C27 C32 . . 120.01(16) no
C26 C27 C32 . . 122.16(17) no
C26 C27 C28 . . 117.82(16) no
C46 C45 C44 . . 122.40(16) no
C46 C45 H45 . . 118.80 no
C44 C45 H45 . . 118.80 no
C2 C3 C4 . . 120.12(16) no
C7 C3 C2 . . 123.07(17) no
C7 C3 C4 . . 116.79(17) no
C62 C63 C64 . . 117.91(16) no
C62 C63 H63 . . 121.00 no
C64 C63 H63 . . 121.00 no
F22 C66 F23 . . 106.06(15) no
F22 C66 C62 . . 112.85(15) no
F23 C66 C62 . . 112.19(16) no
F24 C66 F22 . . 106.28(15) no
F24 C66 F23 . . 106.08(15) no
F24 C66 C62 . . 112.84(16) no
C3 C2 C22 . . 125.64(16) no
C1 C2 C22 . . 115.80(17) no
C1 C2 C3 . . 118.43(17) no
C46 C47 H47 . . 121.00 no
C48 C47 C46 . . 118.08(16) no
C48 C47 H47 . . 121.00 no
C38 C39 C40 . . 120.71(17) no
C38 C39 C43 . . 120.80(17) no
C40 C39 C43 . . 118.45(17) no
C27 C28 C23 . . 120.89(17) no
C29 C28 C27 . . 116.76(17) no
C29 C28 C23 . . 122.34(17) no
C24 C23 C22 . . 119.27(16) no
C24 C23 C28 . . 117.59(17) no
C28 C23 C22 . . 123.13(16) no
F16 C59 C56 . . 112.12(15) no
F18 C59 F16 . . 105.83(15) no
F18 C59 C56 . . 112.69(16) no
F17 C59 F16 . . 105.62(16) no
F17 C59 F18 . . 106.99(15) no
F17 C59 C56 . . 113.03(15) no
C4 C10 C15 . . 121.49(17) no
C9 C10 C4 . . 120.25(17) no
C9 C10 C15 . . 118.24(18) no
N2 C19 C32 . 2_565 111.24(15) no
N2 C19 H19A . . 109.40 no
N2 C19 H19B . . 109.40 no
C32 C19 H19A 2_565 . 109.40 no
C32 C19 H19B 2_565 . 109.40 no
H19A C19 H19B . . 108.00 no
C25 C26 C27 . . 120.77(18) no
C25 C26 H26 . . 119.60 no
C27 C26 H26 . . 119.60 no
O1 C1 C6 . . 114.47(17) no
C2 C1 O1 . . 123.71(18) no
C2 C1 C6 . . 121.82(19) no
C41 C40 C39 . . 118.04(17) no
C41 C40 H40 . . 121.00 no
C39 C40 H40 . . 121.00 no
C10 C4 C3 . . 119.84(17) no
C10 C4 C5 . . 122.16(17) no
C5 C4 C3 . . 118.00(18) no
O2 C20 O1 . . 108.19(15) no
O2 C20 H20 . . 108.20 no
O2 C20 C21 . . 111.04(15) no
O1 C20 H20 . . 108.20 no
O1 C20 C21 . . 112.98(17) no
C21 C20 H20 . . 108.20 no
C3 C7 H7 . . 118.70 no
C8 C7 C3 . . 122.56(18) no
C8 C7 H7 . . 118.70 no
N1 C15 C10 . . 112.08(15) no
N1 C15 H15A . . 109.20 no
N1 C15 H15B . . 109.20 no
C10 C15 H15A . . 109.20 no
C10 C15 H15B . . 109.20 no
H15A C15 H15B . . 107.90 no
F14 C58 F13 . . 105.31(15) no
F14 C58 C54 . . 112.60(16) no
F13 C58 C54 . . 111.91(15) no
F15 C58 F14 . . 106.90(16) no
F15 C58 F13 . . 106.64(16) no
F15 C58 C54 . . 112.96(16) no
C22 C21 H21A . . 110.30 no
C22 C21 H21B . . 110.30 no
C20 C21 C22 . . 106.91(15) no
C20 C21 H21A . . 110.30 no
C20 C21 H21B . . 110.30 no
H21A C21 H21B . . 108.60 no
O3 C9 C10 . . 116.51(17) no
O3 C9 C8 . . 123.32(17) no
C10 C9 C8 . . 120.13(19) no
O3 C11 H11A . . 110.20 no
O3 C11 H11B . . 110.20 no
O3 C11 C12 . . 107.58(16) no
H11A C11 H11B . . 108.50 no
C12 C11 H11A . . 110.20 no
C12 C11 H11B . . 110.20 no
F9 C42 C41 . . 112.65(17) no
F8 C42 F9 . . 104.88(16) no
F8 C42 F7 . . 107.49(18) no
F8 C42 C41 . . 113.25(16) no
F7 C42 F9 . . 105.84(17) no
F7 C42 C41 . . 112.16(16) no
F1AA C42 C41 . . 113.0(7) no
F0AA C42 C41 . . 113.5(8) no
F0AA C42 F1AA . . 111.5(12) no
F2AA C42 C41 . . 117.5(9) no
F2AA C42 F1AA . . 98.5(13) no
F2AA C42 F0AA . . 101.5(13) no
F11 C43 F12 . . 105.43(18) no
F11 C43 C39 . . 112.97(17) no
F10 C43 F11 . . 105.66(16) no
F10 C43 F12 . . 106.58(18) no
F10 C43 C39 . . 112.83(17) no
F12 C43 C39 . . 112.76(16) no
H34A C34 H34B . . 107.40 no
C35 C34 H34A . . 108.30 no
C35 C34 H34B . . 108.30 no
C33 C34 H34A . . 108.30 no
C33 C34 H34B . . 108.30 no
C33 C34 C35 . . 115.92(18) no
F5 C51 F6 . . 104.14(15) no
F5 C51 F4 . . 99.7(9) no
F5 C51 C48 . . 113.05(16) no
F6 C51 F4 . . 115.4(13) no
F6 C51 C48 . . 111.91(17) no
F4 C51 C48 . . 111.8(7) no
F4A C51 F5 . . 117.(2) no
F4A C51 F6 . . 94.(2) no
F4A C51 C48 . . 114.2(8) no
O4 C31 C32 . . 116.67(17) no
O4 C31 C30 . . 123.23(18) no
C32 C31 C30 . . 120.10(18) no
C7 C8 C9 . . 120.21(18) no
C7 C8 H8 . . 119.90 no
C9 C8 H8 . . 119.90 no
C34 C35 H35A . . 109.50 no
C34 C35 H35B . . 109.50 no
C34 C35 C36 . . 110.64(18) no
H35A C35 H35B . . 108.10 no
C36 C35 H35A . . 109.50 no
C36 C35 H35B . . 109.50 no
C4 C5 H5 . . 119.50 no
C6 C5 C4 . . 121.01(18) no
C6 C5 H5 . . 119.50 no
C1 C6 H6 . . 119.80 no
C5 C6 C1 . . 120.42(18) no
C5 C6 H6 . . 119.80 no
C11 C12 H12A . . 109.00 no
C11 C12 H12B . . 109.00 no
C11 C12 C13 . . 112.78(18) no
H12A C12 H12B . . 107.80 no
C13 C12 H12A . . 109.00 no
C13 C12 H12B . . 109.00 no
O4 C33 C34 . . 107.84(16) no
O4 C33 H33A . . 110.10 no
O4 C33 H33B . . 110.10 no
C34 C33 H33A . . 110.10 no
C34 C33 H33B . . 110.10 no
H33A C33 H33B . . 108.50 no
N2 C18 H18 . . 126.10 no
C17 C18 N2 . . 107.73(18) no
C17 C18 H18 . . 126.10 no
C12 C13 H13A . . 109.00 no
C12 C13 H13B . . 109.00 no
C12 C13 C14 . . 113.03(19) no
H13A C13 H13B . . 107.80 no
C14 C13 H13A . . 109.00 no
C14 C13 H13B . . 109.00 no
C35 C36 H36A . . 109.50 no
C35 C36 H36B . . 109.50 no
C35 C36 H36C . . 109.50 no
H36A C36 H36B . . 109.50 no
H36A C36 H36C . . 109.50 no
H36B C36 H36C . . 109.50 no
N1 C17 H17 . . 126.40 no
C18 C17 N1 . . 107.25(18) no
C18 C17 H17 . . 126.40 no
C28 C29 H29 . . 118.60 no
C30 C29 C28 . . 122.76(19) no
C30 C29 H29 . . 118.60 no
C60 B1 C37 . . 108.81(14) no
C60 B1 C44 . . 109.92(14) no
C44 B1 C37 . . 109.18(14) no
C52 B1 C37 . . 109.68(14) no
C52 B1 C60 . . 110.30(14) no
C52 B1 C44 . . 108.94(13) no
C13 C14 H14A . . 109.50 no
C13 C14 H14B . . 109.50 no
C13 C14 H14C . . 109.50 no
H14A C14 H14B . . 109.50 no
H14A C14 H14C . . 109.50 no
H14B C14 H14C . . 109.50 no
C31 C30 H30 . . 119.80 no
C29 C30 C31 . . 120.3(2) no
C29 C30 H30 . . 119.80 no

loop_
_geom_bond_atom_site_label_1
_geom_bond_atom_site_label_2
_geom_bond_site_symmetry_2
_geom_bond_distance
_geom_bond_publ_flag
F20 C67 . 1.336(2) no
F19 C67 . 1.363(2) no
F1 C50 . 1.343(2) no
F22 C66 . 1.340(2) no
F21 C67 . 1.340(2) no
F3 C50 . 1.330(2) no
F14 C58 . 1.338(2) no
F13 C58 . 1.341(2) no
F5 C51 . 1.337(2) no
F16 C59 . 1.344(2) no
F18 C59 . 1.337(2) no
F23 C66 . 1.344(2) no
F24 C66 . 1.332(2) no
F17 C59 . 1.333(2) no
F2 C50 . 1.358(2) no
F11 C43 . 1.333(2) no
F6 C51 . 1.346(3) no
F15 C58 . 1.332(2) no
O2 C24 . 1.381(2) no
O2 C20 . 1.414(2) no
F10 C43 . 1.332(3) no
F9 C42 . 1.346(2) no
F12 C43 . 1.343(3) no
O1 C1 . 1.378(2) no
O1 C20 . 1.423(2) no
F8 C42 . 1.321(2) no
O3 C9 . 1.372(2) no
O3 C11 . 1.441(2) no
F7 C42 . 1.324(2) no
F4 C51 . 1.356(11) no
N2 C16 . 1.324(2) no
N2 C19 . 1.490(2) no
N2 C18 . 1.380(3) no
O4 C31 . 1.372(2) no
O4 C33 . 1.444(2) no
N1 C16 . 1.325(2) no
N1 C15 . 1.487(2) no
N1 C17 . 1.371(3) no
C37 C68 . 1.400(3) no
C37 C38 . 1.397(3) no
C37 B1 . 1.652(3) no
C60 C65 . 1.403(2) no
C60 C61 . 1.400(2) no
C60 B1 . 1.641(3) no
C68 H68 . 0.9500 no
C68 C41 . 1.397(3) no
C62 C61 . 1.394(2) no
C62 C63 . 1.388(3) no
C62 C66 . 1.499(3) no
C46 C50 . 1.497(3) no
C46 C45 . 1.393(2) no
C46 C47 . 1.386(3) no
C56 C57 . 1.389(3) no
C56 C55 . 1.384(3) no
C56 C59 . 1.497(3) no
C64 C65 . 1.388(2) no
C64 C67 . 1.494(3) no
C64 C63 . 1.390(3) no
C57 H57 . 0.9500 no
C57 C52 . 1.402(2) no
C44 C49 . 1.397(3) no
C44 C45 . 1.402(2) no
C44 B1 . 1.652(2) no
C65 H65 . 0.9500 no
C52 C53 . 1.399(2) no
C52 B1 . 1.640(3) no
C61 H61 . 0.9500 no
C41 C40 . 1.384(3) no
C41 C42 . 1.496(3) no
C54 C53 . 1.387(3) no
C54 C55 . 1.385(3) no
C54 C58 . 1.493(3) no
C53 H53 . 0.9500 no
C48 C49 . 1.395(3) no
C48 C47 . 1.380(3) no
C48 C51 . 1.491(3) no
C24 C25 . 1.404(3) no
C24 C23 . 1.374(3) no
C32 C27 . 1.425(3) no
C32 C19 2_565 1.504(3) no
C32 C31 . 1.378(3) no
C49 H49 . 0.9500 no
C16 H16 . 0.9500 no
C55 H55 . 0.9500 no
C25 H25 . 0.9500 no
C25 C26 . 1.357(3) no
C22 H22 . 1.0000 no
C22 C2 . 1.523(3) no
C22 C23 . 1.534(3) no
C22 C21 . 1.526(3) no
C38 H38 . 0.9500 no
C38 C39 . 1.388(3) no
C27 C28 . 1.424(3) no
C27 C26 . 1.421(3) no
C45 H45 . 0.9500 no
C3 C2 . 1.426(3) no
C3 C4 . 1.434(3) no
C3 C7 . 1.417(3) no
C63 H63 . 0.9500 no
C2 C1 . 1.375(3) no
C47 H47 . 0.9500 no
C39 C40 . 1.392(3) no
C39 C43 . 1.491(3) no
C28 C23 . 1.431(3) no
C28 C29 . 1.406(3) no
C10 C4 . 1.421(3) no
C10 C15 . 1.504(3) no
C10 C9 . 1.381(3) no
C19 C32 2_565 1.504(3) no
C19 H19A . 0.9900 no
C19 H19B . 0.9900 no
C26 H26 . 0.9500 no
C1 C6 . 1.403(3) no
C40 H40 . 0.9500 no
C4 C5 . 1.421(3) no
C20 H20 . 1.0000 no
C20 C21 . 1.506(3) no
C7 H7 . 0.9500 no
C7 C8 . 1.363(3) no
C15 H15A . 0.9900 no
C15 H15B . 0.9900 no
C21 H21A . 0.9900 no
C21 H21B . 0.9900 no
C9 C8 . 1.401(3) no
C11 H11A . 0.9900 no
C11 H11B . 0.9900 no
C11 C12 . 1.502(3) no
C42 F1AA . 1.46(2) no
C42 F0AA . 1.277(19) no
C42 F2AA . 1.26(2) no
C34 H34A . 0.9900 no
C34 H34B . 0.9900 no
C34 C35 . 1.508(3) no
C34 C33 . 1.506(3) no
C51 F4A . 1.333(14) no
C31 C30 . 1.396(3) no
C8 H8 . 0.9500 no
C35 H35A . 0.9900 no
C35 H35B . 0.9900 no
C35 C36 . 1.525(3) no
C5 H5 . 0.9500 no
C5 C6 . 1.359(3) no
C6 H6 . 0.9500 no
C12 H12A . 0.9900 no
C12 H12B . 0.9900 no
C12 C13 . 1.515(3) no
C33 H33A . 0.9900 no
C33 H33B . 0.9900 no
C18 H18 . 0.9500 no
C18 C17 . 1.340(3) no
C13 H13A . 0.9900 no
C13 H13B . 0.9900 no
C13 C14 . 1.523(3) no
C36 H36A . 0.9800 no
C36 H36B . 0.9800 no
C36 H36C . 0.9800 no
C17 H17 . 0.9500 no
C29 H29 . 0.9500 no
C29 C30 . 1.357(3) no
C14 H14A . 0.9800 no
C14 H14B . 0.9800 no
C14 H14C . 0.9800 no
C30 H30 . 0.9500 no
